data_7106197
loop_
_publ_author_name
'Kathrin Kutlescha'
'Gopaladasu T. Venkanna'
'Rhett Kempe'

_publ_section_title
;
 The potassium hydride mediated trimerization of imines
;
_journal_name_full Chem.Commun.
_journal_page_first 4183
_journal_paper_doi 10.1039/c0cc04565a
_journal_volume 47
_journal_year 2011
_chemical_formula_sum 'C30 H23 N'
_chemical_formula_weight 397.49
_chemical_name_systematic
;
?
;
_space_group_IT_number 14
_symmetry_cell_setting monoclinic
_symmetry_space_group_name_Hall '-P 2yn'
_symmetry_space_group_name_H-M 'P 1 21/n 1'
_atom_sites_solution_hydrogens geom
_atom_sites_solution_primary direct
_atom_sites_solution_secondary difmap
_audit_creation_method SHELXL-97
_cell_angle_alpha 90.00
_cell_angle_beta 101.575(5)
_cell_angle_gamma 90.00
_cell_formula_units_Z 4
_cell_length_a 11.4870(8)
_cell_length_b 10.7950(5)
_cell_length_c 17.4210(13)
_cell_measurement_reflns_used all
_cell_measurement_temperature 133(2)
_cell_volume 2116.3(2)
_computing_data_collection X-AREA-STOE
_computing_structure_refinement 'SHELXL-97 (Sheldrick, 1997)'
_computing_structure_solution SIR-97
_diffrn_ambient_temperature 133(2)
_diffrn_measured_fraction_theta_full 0.980
_diffrn_measured_fraction_theta_max 0.980
_diffrn_measurement_device_type STOE-IPDSII
_diffrn_radiation_monochromator graphite
_diffrn_radiation_source 'fine-focus sealed tube'
_diffrn_radiation_type MoK\a
_diffrn_radiation_wavelength 0.71069
_diffrn_reflns_av_R_equivalents 0.0696
_diffrn_reflns_av_sigmaI/netI 0.0440
_diffrn_reflns_limit_h_max 13
_diffrn_reflns_limit_h_min -13
_diffrn_reflns_limit_k_max 13
_diffrn_reflns_limit_k_min -13
_diffrn_reflns_limit_l_max 21
_diffrn_reflns_limit_l_min -21
_diffrn_reflns_number 27225
_diffrn_reflns_theta_full 25.82
_diffrn_reflns_theta_max 25.82
_diffrn_reflns_theta_min 1.96
_exptl_absorpt_coefficient_mu 0.072
_exptl_absorpt_correction_type none
_exptl_crystal_colour red
_exptl_crystal_density_diffrn 1.248
_exptl_crystal_density_method 'not measured'
_exptl_crystal_description prism
_exptl_crystal_F_000 840
_exptl_crystal_size_max 0.56
_exptl_crystal_size_mid 0.41
_exptl_crystal_size_min 0.35
_refine_diff_density_max 0.172
_refine_diff_density_min -0.139
_refine_diff_density_rms 0.032
_refine_ls_extinction_method none
_refine_ls_goodness_of_fit_ref 0.912
_refine_ls_hydrogen_treatment mixed
_refine_ls_matrix_type full
_refine_ls_number_parameters 373
_refine_ls_number_reflns 3993
_refine_ls_number_restraints 0
_refine_ls_restrained_S_all 0.912
_refine_ls_R_factor_all 0.0532
_refine_ls_R_factor_gt 0.0330
_refine_ls_shift/su_max 0.001
_refine_ls_shift/su_mean 0.000
_refine_ls_structure_factor_coef Fsqd
_refine_ls_weighting_details 'calc w=1/[\s^2^(Fo^2^)+(0.0451P)^2^+0.0000P] where P=(Fo^2^+2Fc^2^)/3'
_refine_ls_weighting_scheme calc
_refine_ls_wR_factor_gt 0.0703
_refine_ls_wR_factor_ref 0.0746
_reflns_number_gt 2986
_reflns_number_total 3993
_reflns_threshold_expression >2sigma(I)
_cod_data_source_file c0cc04565a.txt
_cod_data_source_block k479m
_cod_original_sg_symbol_H-M P2(1)/n
_cod_database_code 7106197
_cell_measurement_2theta_min 3.77
_cell_measurement_2theta_max 52.02

loop_
_symmetry_equiv_pos_as_xyz
'x, y, z'
'-x+1/2, y+1/2, -z+1/2'
'-x, -y, -z'
'x-1/2, -y-1/2, z-1/2'

loop_
_atom_site_label
_atom_site_type_symbol
_atom_site_fract_x
_atom_site_fract_y
_atom_site_fract_z
_atom_site_U_iso_or_equiv
_atom_site_adp_type
_atom_site_occupancy
_atom_site_symmetry_multiplicity
_atom_site_calc_flag
_atom_site_refinement_flags
_atom_site_disorder_assembly
_atom_site_disorder_group
C1 C 0.82935(11) 0.54125(11) 0.34451(7) 0.0246(3) Uani 1 1 d . . .
C2 C 0.94590(10) 0.50407(11) 0.35441(7) 0.0242(3) Uani 1 1 d . . .
C3 C 0.98203(11) 0.38971(11) 0.32251(7) 0.0249(3) Uani 1 1 d . . .
C4 C 1.10170(10) 0.37710(11) 0.34327(7) 0.0242(3) Uani 1 1 d . . .
C5 C 1.14648(11) 0.48539(11) 0.38898(7) 0.0243(3) Uani 1 1 d . . .
C6 C 1.05596(10) 0.56317(11) 0.39546(7) 0.0237(3) Uani 1 1 d . . .
C7 C 1.07356(10) 0.68148(10) 0.43945(7) 0.0237(3) Uani 1 1 d . . .
C8 C 1.00519(11) 0.71484(11) 0.49381(7) 0.0255(3) Uani 1 1 d . . .
C9 C 1.02601(12) 0.82479(12) 0.53529(8) 0.0296(3) Uani 1 1 d . . .
C10 C 1.11612(12) 0.90284(12) 0.52372(8) 0.0318(3) Uani 1 1 d . . .
C11 C 1.18547(11) 0.87116(12) 0.47061(8) 0.0315(3) Uani 1 1 d . . .
C12 C 1.16475(11) 0.76132(11) 0.42867(7) 0.0282(3) Uani 1 1 d . . .
C13 C 1.17291(11) 0.27056(11) 0.32751(7) 0.0249(3) Uani 1 1 d . . .
C14 C 1.28006(12) 0.24235(12) 0.37681(8) 0.0327(3) Uani 1 1 d . . .
C15 C 1.34445(13) 0.13861(13) 0.36438(8) 0.0383(3) Uani 1 1 d . . .
C16 C 1.30352(12) 0.06058(13) 0.30209(8) 0.0353(3) Uani 1 1 d . . .
C17 C 1.19743(12) 0.08768(13) 0.25249(8) 0.0347(3) Uani 1 1 d . . .
C18 C 1.13256(12) 0.19104(12) 0.26462(8) 0.0302(3) Uani 1 1 d . . .
C19 C 0.69670(11) 0.70158(11) 0.38526(7) 0.0259(3) Uani 1 1 d . . .
C20 C 0.62143(12) 0.62465(13) 0.41699(7) 0.0309(3) Uani 1 1 d . . .
C21 C 0.52372(12) 0.67449(14) 0.44102(8) 0.0374(3) Uani 1 1 d . . .
C22 C 0.50089(13) 0.79986(15) 0.43564(9) 0.0423(4) Uani 1 1 d . . .
C23 C 0.57697(13) 0.87634(14) 0.40557(9) 0.0409(4) Uani 1 1 d . . .
C24 C 0.67326(12) 0.82794(12) 0.38004(8) 0.0319(3) Uani 1 1 d . . .
C25 C 0.73003(10) 0.45682(11) 0.31148(7) 0.0252(3) Uani 1 1 d . . .
C26 C 0.64222(11) 0.49471(12) 0.24893(7) 0.0286(3) Uani 1 1 d . . .
C27 C 0.54743(12) 0.41775(13) 0.21953(8) 0.0336(3) Uani 1 1 d . . .
C28 C 0.53777(12) 0.30341(13) 0.25356(8) 0.0356(3) Uani 1 1 d . . .
C29 C 0.62514(12) 0.26501(13) 0.31550(8) 0.0351(3) Uani 1 1 d . . .
C30 C 0.72090(12) 0.34034(12) 0.34448(8) 0.0298(3) Uani 1 1 d . . .
N1 N 0.79849(9) 0.65952(10) 0.35998(6) 0.0268(2) Uani 1 1 d . . .
H1N H 0.8534(13) 0.7149(13) 0.3626(8) 0.032(4) Uiso 1 1 d . . .
H3 H 0.9290(11) 0.3310(11) 0.2923(7) 0.024(3) Uiso 1 1 d . . .
H5 H 1.2299(11) 0.4987(11) 0.4127(7) 0.023(3) Uiso 1 1 d . . .
H8 H 0.9427(11) 0.6597(11) 0.5032(7) 0.022(3) Uiso 1 1 d . . .
H9 H 0.9756(12) 0.8434(12) 0.5711(8) 0.034(4) Uiso 1 1 d . . .
H10 H 1.1297(12) 0.9821(13) 0.5525(8) 0.036(4) Uiso 1 1 d . . .
H11 H 1.2485(12) 0.9245(13) 0.4627(7) 0.032(3) Uiso 1 1 d . . .
H12 H 1.2131(12) 0.7403(12) 0.3909(8) 0.031(3) Uiso 1 1 d . . .
H14 H 1.3095(13) 0.2943(13) 0.4224(8) 0.040(4) Uiso 1 1 d . . .
H15 H 1.4200(14) 0.1210(14) 0.3998(9) 0.049(4) Uiso 1 1 d . . .
H16 H 1.3478(13) -0.0136(13) 0.2925(8) 0.040(4) Uiso 1 1 d . . .
H17 H 1.1646(13) 0.0327(14) 0.2085(9) 0.046(4) Uiso 1 1 d . . .
H18 H 1.0569(13) 0.2079(12) 0.2294(8) 0.036(4) Uiso 1 1 d . . .
H20 H 0.6387(12) 0.5378(14) 0.4223(8) 0.038(4) Uiso 1 1 d . . .
H21 H 0.4692(13) 0.6203(13) 0.4622(8) 0.038(4) Uiso 1 1 d . . .
H22 H 0.4331(13) 0.8340(13) 0.4515(8) 0.041(4) Uiso 1 1 d . . .
H23 H 0.5628(13) 0.9664(14) 0.4006(8) 0.044(4) Uiso 1 1 d . . .
H24 H 0.7264(12) 0.8798(13) 0.3578(8) 0.037(4) Uiso 1 1 d . . .
H26 H 0.6496(12) 0.5768(14) 0.2256(8) 0.036(4) Uiso 1 1 d . . .
H27 H 0.4876(13) 0.4445(12) 0.1749(8) 0.037(4) Uiso 1 1 d . . .
H28 H 0.4697(13) 0.2488(12) 0.2345(8) 0.035(4) Uiso 1 1 d . . .
H29 H 0.6169(12) 0.1854(14) 0.3397(8) 0.039(4) Uiso 1 1 d . . .
H30 H 0.7810(12) 0.3154(11) 0.3880(8) 0.026(3) Uiso 1 1 d . . .

loop_
_atom_site_aniso_label
_atom_site_aniso_U_11
_atom_site_aniso_U_22
_atom_site_aniso_U_33
_atom_site_aniso_U_23
_atom_site_aniso_U_13
_atom_site_aniso_U_12
C1 0.0272(7) 0.0231(6) 0.0233(6) 0.0025(5) 0.0048(5) 0.0013(5)
C2 0.0258(6) 0.0220(6) 0.0249(6) 0.0020(5) 0.0049(5) 0.0011(5)
C3 0.0271(7) 0.0235(7) 0.0235(6) -0.0003(5) 0.0038(5) -0.0007(5)
C4 0.0256(6) 0.0251(6) 0.0226(6) 0.0018(5) 0.0062(5) 0.0006(5)
C5 0.0212(7) 0.0268(7) 0.0248(6) 0.0009(5) 0.0042(5) -0.0013(5)
C6 0.0240(6) 0.0228(6) 0.0250(6) 0.0032(5) 0.0064(5) -0.0002(5)
C7 0.0234(6) 0.0210(6) 0.0250(6) 0.0021(5) 0.0007(5) 0.0030(5)
C8 0.0257(7) 0.0226(6) 0.0274(6) 0.0037(5) 0.0030(5) 0.0013(5)
C9 0.0316(7) 0.0264(7) 0.0304(7) 0.0008(5) 0.0050(6) 0.0062(5)
C10 0.0322(8) 0.0204(7) 0.0389(7) -0.0028(6) -0.0021(6) 0.0037(6)
C11 0.0247(7) 0.0239(7) 0.0439(8) 0.0030(6) 0.0021(6) -0.0026(6)
C12 0.0238(7) 0.0271(7) 0.0332(7) 0.0013(5) 0.0045(6) 0.0011(5)
C13 0.0254(6) 0.0245(6) 0.0264(6) 0.0012(5) 0.0092(5) 0.0001(5)
C14 0.0300(7) 0.0350(8) 0.0318(7) -0.0083(6) 0.0033(6) 0.0056(6)
C15 0.0331(8) 0.0428(8) 0.0373(8) -0.0043(6) 0.0027(6) 0.0137(6)
C16 0.0376(8) 0.0310(7) 0.0397(8) -0.0031(6) 0.0134(6) 0.0102(6)
C17 0.0384(8) 0.0320(7) 0.0351(7) -0.0097(6) 0.0106(6) 0.0000(6)
C18 0.0264(7) 0.0331(7) 0.0309(7) -0.0023(6) 0.0053(6) 0.0015(6)
C19 0.0221(6) 0.0291(7) 0.0244(6) -0.0041(5) -0.0005(5) 0.0028(5)
C20 0.0315(7) 0.0320(8) 0.0286(7) -0.0021(5) 0.0045(5) 0.0012(6)
C21 0.0273(7) 0.0523(9) 0.0330(7) -0.0053(6) 0.0071(6) -0.0020(7)
C22 0.0268(8) 0.0565(10) 0.0425(8) -0.0138(7) 0.0040(6) 0.0123(7)
C23 0.0355(8) 0.0361(8) 0.0475(9) -0.0075(7) 0.0000(7) 0.0120(7)
C24 0.0288(7) 0.0287(7) 0.0360(7) -0.0040(6) 0.0013(6) 0.0029(6)
C25 0.0227(6) 0.0245(6) 0.0289(6) -0.0031(5) 0.0065(5) 0.0028(5)
C26 0.0283(7) 0.0272(7) 0.0303(7) -0.0016(5) 0.0059(5) 0.0047(5)
C27 0.0284(7) 0.0373(8) 0.0328(7) -0.0061(6) 0.0004(6) 0.0029(6)
C28 0.0302(8) 0.0350(8) 0.0409(8) -0.0109(6) 0.0055(6) -0.0054(6)
C29 0.0351(8) 0.0258(7) 0.0446(8) -0.0011(6) 0.0084(6) -0.0029(6)
C30 0.0266(7) 0.0277(7) 0.0339(7) 0.0009(6) 0.0033(6) 0.0020(6)
N1 0.0220(6) 0.0217(6) 0.0367(6) -0.0006(4) 0.0062(5) -0.0005(5)

loop_
_atom_type_symbol
_atom_type_description
_atom_type_scat_dispersion_real
_atom_type_scat_dispersion_imag
_atom_type_scat_source
C C 0.0033 0.0016 'International Tables Vol C Tables 4.2.6.8 and 6.1.1.4'
H H 0.0000 0.0000 'International Tables Vol C Tables 4.2.6.8 and 6.1.1.4'
N N 0.0061 0.0033 'International Tables Vol C Tables 4.2.6.8 and 6.1.1.4'

loop_
_geom_angle_atom_site_label_1
_geom_angle_atom_site_label_2
_geom_angle_atom_site_label_3
_geom_angle
_geom_angle_site_symmetry_1
_geom_angle_site_symmetry_3
_geom_angle_publ_flag
N1 C1 C2 122.19(11) . . ?
N1 C1 C25 116.17(10) . . ?
C2 C1 C25 121.53(10) . . ?
C1 C2 C3 123.19(11) . . ?
C1 C2 C6 131.00(11) . . ?
C3 C2 C6 105.81(10) . . ?
C4 C3 C2 109.66(11) . . ?
C3 C4 C5 107.13(10) . . ?
C3 C4 C13 126.98(11) . . ?
C5 C4 C13 125.77(11) . . ?
C6 C5 C4 110.54(11) . . ?
C5 C6 C2 106.84(10) . . ?
C5 C6 C7 123.23(11) . . ?
C2 C6 C7 129.89(10) . . ?
C8 C7 C12 118.15(11) . . ?
C8 C7 C6 122.48(11) . . ?
C12 C7 C6 119.33(10) . . ?
C9 C8 C7 120.93(12) . . ?
C10 C9 C8 120.19(12) . . ?
C11 C10 C9 119.82(12) . . ?
C10 C11 C12 120.25(12) . . ?
C11 C12 C7 120.65(12) . . ?
C14 C13 C18 117.71(12) . . ?
C14 C13 C4 120.99(11) . . ?
C18 C13 C4 121.24(12) . . ?
C15 C14 C13 121.15(13) . . ?
C16 C15 C14 120.60(14) . . ?
C17 C16 C15 118.89(12) . . ?
C16 C17 C18 120.82(13) . . ?
C17 C18 C13 120.83(13) . . ?
C24 C19 C20 118.97(12) . . ?
C24 C19 N1 117.33(11) . . ?
C20 C19 N1 123.67(11) . . ?
C21 C20 C19 119.67(13) . . ?
C22 C21 C20 121.09(14) . . ?
C21 C22 C23 119.15(13) . . ?
C24 C23 C22 120.48(14) . . ?
C23 C24 C19 120.62(14) . . ?
C26 C25 C30 119.05(12) . . ?
C26 C25 C1 120.27(11) . . ?
C30 C25 C1 120.63(11) . . ?
C27 C26 C25 120.47(13) . . ?
C26 C27 C28 120.13(13) . . ?
C29 C28 C27 119.62(13) . . ?
C30 C29 C28 120.65(13) . . ?
C29 C30 C25 120.05(13) . . ?
C1 N1 C19 128.98(11) . . ?

loop_
_geom_bond_atom_site_label_1
_geom_bond_atom_site_label_2
_geom_bond_distance
_geom_bond_site_symmetry_2
_geom_bond_publ_flag
C1 N1 1.3662(15) . ?
C1 C2 1.3751(16) . ?
C1 C25 1.4833(17) . ?
C2 C3 1.4483(17) . ?
C2 C6 1.4676(17) . ?
C3 C4 1.3563(17) . ?
C4 C5 1.4496(17) . ?
C4 C13 1.4687(16) . ?
C5 C6 1.3587(17) . ?
C6 C7 1.4824(16) . ?
C7 C8 1.3935(17) . ?
C7 C12 1.3979(17) . ?
C8 C9 1.3852(18) . ?
C9 C10 1.3805(19) . ?
C10 C11 1.3796(19) . ?
C11 C12 1.3880(18) . ?
C13 C14 1.3860(18) . ?
C13 C18 1.3958(17) . ?
C14 C15 1.3830(19) . ?
C15 C16 1.380(2) . ?
C16 C17 1.377(2) . ?
C17 C18 1.3813(18) . ?
C19 C24 1.3898(18) . ?
C19 C20 1.3909(18) . ?
C19 N1 1.4050(16) . ?
C20 C21 1.3831(19) . ?
C21 C22 1.378(2) . ?
C22 C23 1.380(2) . ?
C23 C24 1.3754(19) . ?
C25 C26 1.3897(18) . ?
C25 C30 1.3952(17) . ?
C26 C27 1.3836(19) . ?
C27 C28 1.383(2) . ?
C28 C29 1.382(2) . ?
C29 C30 1.3795(19) . ?

loop_
_cod_related_entry_id
_cod_related_entry_database
_cod_related_entry_code
1 ChemSpider 30653264
